data_7040034
loop_
_publ_author_name
'Giffin, Nick A.'
'Hendsbee, Arthur D.'
'Masuda, Jason D.'

_publ_section_title
;
 Reactions of a persistent phosphinyl radical/diphosphine with
 heteroallenes.
;
_journal_issue 32
_journal_name_full 'Dalton transactions (Cambridge, England : 2003)'
_journal_page_first 12636
_journal_page_last 12638
_journal_paper_doi 10.1039/c6dt02790c
_journal_volume 45
_journal_year 2016
_chemical_formula_sum 'C59 H81 N5 O P2'
_chemical_formula_weight 938.22
_space_group_crystal_system monoclinic
_space_group_IT_number 15
_space_group_name_Hall '-C 2yc'
_space_group_name_H-M_alt 'C 1 2/c 1'
_symmetry_space_group_name_Hall '-C 2yc'
_symmetry_space_group_name_H-M 'C 1 2/c 1'
_atom_sites_solution_hydrogens geom
_audit_creation_method SHELXL-2014/7
_audit_update_record
;
2016-07-14 deposited with the CCDC.
2016-07-15 downloaded from the CCDC.
;
_cell_angle_alpha 90
_cell_angle_beta 112.239(3)
_cell_angle_gamma 90
_cell_formula_units_Z 8
_cell_length_a 29.594(7)
_cell_length_b 19.280(5)
_cell_length_c 22.869(6)
_cell_measurement_reflns_used 7123
_cell_measurement_temperature 130(2)
_cell_measurement_theta_max 26.04
_cell_measurement_theta_min 2.32
_cell_volume 12078(5)
_computing_structure_refinement 'SHELXL-2014/7 (Sheldrick, 2014)'
_diffrn_ambient_temperature 130(2)
_diffrn_measured_fraction_theta_full 0.999
_diffrn_measured_fraction_theta_max 0.999
_diffrn_measurement_device_type 'Siemens/Bruker APEXII'
_diffrn_radiation_type MoK\a
_diffrn_radiation_wavelength 0.71073
_diffrn_reflns_av_R_equivalents 0.0809
_diffrn_reflns_av_unetI/netI 0.0904
_diffrn_reflns_Laue_measured_fraction_full 0.999
_diffrn_reflns_Laue_measured_fraction_max 0.999
_diffrn_reflns_limit_h_max 35
_diffrn_reflns_limit_h_min -35
_diffrn_reflns_limit_k_max 22
_diffrn_reflns_limit_k_min -22
_diffrn_reflns_limit_l_max 27
_diffrn_reflns_limit_l_min -25
_diffrn_reflns_number 39221
_diffrn_reflns_point_group_measured_fraction_full 0.999
_diffrn_reflns_point_group_measured_fraction_max 0.999
_diffrn_reflns_theta_full 24.997
_diffrn_reflns_theta_max 24.997
_diffrn_reflns_theta_min 1.936
_exptl_absorpt_coefficient_mu 0.111
_exptl_absorpt_correction_T_max 0.7457
_exptl_absorpt_correction_T_min 0.6802
_exptl_absorpt_correction_type multi-scan
_exptl_absorpt_process_details '(SADABS, Bruker, 2008)'
_exptl_crystal_colour colorless
_exptl_crystal_density_diffrn 1.032
_exptl_crystal_description plate
_exptl_crystal_F_000 4064
_exptl_crystal_size_max 0.237
_exptl_crystal_size_mid 0.154
_exptl_crystal_size_min 0.094
_platon_squeeze_details
;
The unit cell contains 6 toluene molecules which have been treated as a diffuse contribution to the overall scattering without specific atom positions by SQUEEZE/PLATON.A.L.Spek, J.Appl.Cryst. 2003, 36, 7-13. 
;
_refine_diff_density_max 0.226
_refine_diff_density_min -0.297
_refine_diff_density_rms 0.051
_refine_ls_extinction_method none
_refine_ls_goodness_of_fit_ref 0.921
_refine_ls_hydrogen_treatment constr
_refine_ls_matrix_type full
_refine_ls_number_parameters 620
_refine_ls_number_reflns 10618
_refine_ls_number_restraints 0
_refine_ls_restrained_S_all 0.921
_refine_ls_R_factor_all 0.1020
_refine_ls_R_factor_gt 0.0560
_refine_ls_shift/su_max 0.001
_refine_ls_shift/su_mean 0.000
_refine_ls_structure_factor_coef Fsqd
_refine_ls_weighting_details 'w=1/[\s^2^(Fo^2^)+(0.0664P)^2^] where P=(Fo^2^+2Fc^2^)/3'
_refine_ls_weighting_scheme calc
_refine_ls_wR_factor_gt 0.1218
_refine_ls_wR_factor_ref 0.1368
_reflns_Friedel_coverage 0.000
_reflns_number_gt 6304
_reflns_number_total 10618
_reflns_threshold_expression 'I > 2\s(I)'
_cod_data_source_file c6dt02790c2.cif
_cod_data_source_block NG122_0m
_cod_depositor_comments 'Adding full bibliography for 7040032--7040034.cif.'
_cod_database_code 7040034
_shelx_shelxl_version_number 2014/7
_shelx_space_group_comment
;
The symmetry employed for this shelxl refinement is uniquely defined
by the following loop, which should always be used as a source of
symmetry information in preference to the above space-group names.
They are only intended as comments.
;
_shelx_estimated_absorpt_t_min 0.974
_shelx_estimated_absorpt_t_max 0.990

loop_
_space_group_symop_operation_xyz
'x, y, z'
'-x, y, -z+1/2'
'x+1/2, y+1/2, z'
'-x+1/2, y+1/2, -z+1/2'
'-x, -y, -z'
'x, -y, z-1/2'
'-x+1/2, -y+1/2, -z'
'x+1/2, -y+1/2, z-1/2'

loop_
_atom_site_label
_atom_site_type_symbol
_atom_site_fract_x
_atom_site_fract_y
_atom_site_fract_z
_atom_site_U_iso_or_equiv
_atom_site_adp_type
_atom_site_occupancy
_atom_site_site_symmetry_order
_atom_site_calc_flag
_atom_site_refinement_flags_posn
_atom_site_refinement_flags_adp
P1 P 0.14323(2) 1.02398(4) 0.11136(3) 0.02668(18) Uani 1 1 d . .
P2 P 0.28582(2) 0.95158(4) 0.12123(3) 0.02670(18) Uani 1 1 d . .
O1 O 0.18462(6) 0.97098(8) 0.09408(8) 0.0270(4) Uani 1 1 d . .
N1 N 0.23150(7) 1.06470(11) 0.13275(10) 0.0311(5) Uani 1 1 d . .
N2 N 0.12278(7) 1.07522(10) 0.04620(10) 0.0270(5) Uani 1 1 d . .
N3 N 0.09330(7) 0.97421(10) 0.08156(10) 0.0254(5) Uani 1 1 d . .
N4 N 0.26558(7) 0.88898(10) 0.06573(10) 0.0284(5) Uani 1 1 d . .
N5 N 0.29075(7) 0.89331(11) 0.17926(10) 0.0276(5) Uani 1 1 d . .
C1 C 0.22976(9) 1.00072(14) 0.11697(12) 0.0269(6) Uani 1 1 d . .
C2 C 0.27608(9) 1.09979(14) 0.16372(14) 0.0326(7) Uani 1 1 d . .
C3 C 0.30313(10) 1.08707(14) 0.22685(14) 0.0375(7) Uani 1 1 d . .
H3 H 0.2929 1.0523 0.2486 0.045 Uiso 1 1 calc R U
C4 C 0.34515(11) 1.12490(15) 0.25838(14) 0.0446(8) Uani 1 1 d . .
H4 H 0.3635 1.1159 0.3018 0.053 Uiso 1 1 calc R U
C5 C 0.36061(11) 1.17526(16) 0.22778(15) 0.0494(9) Uani 1 1 d . .
H5 H 0.3896 1.2008 0.2496 0.059 Uiso 1 1 calc R U
C6 C 0.33351(11) 1.18815(16) 0.16503(16) 0.0512(9) Uani 1 1 d . .
H6 H 0.3442 1.2223 0.1432 0.061 Uiso 1 1 calc R U
C7 C 0.29088(10) 1.15199(15) 0.13337(14) 0.0428(8) Uani 1 1 d . .
H7 H 0.2717 1.1630 0.0906 0.051 Uiso 1 1 calc R U
C8 C 0.07402(9) 1.05702(13) 0.00033(12) 0.0298(6) Uani 1 1 d . .
H8A H 0.0722 1.0634 -0.0435 0.036 Uiso 1 1 calc R U
H8B H 0.0486 1.0860 0.0067 0.036 Uiso 1 1 calc R U
C9 C 0.06749(9) 0.98146(13) 0.01325(12) 0.0276(6) Uani 1 1 d . .
H9A H 0.0325 0.9699 0.0006 0.033 Uiso 1 1 calc R U
H9B H 0.0819 0.9509 -0.0099 0.033 Uiso 1 1 calc R U
C10 C 0.24751(9) 0.82727(13) 0.08879(12) 0.0310(7) Uani 1 1 d . .
H10A H 0.2505 0.7851 0.0658 0.037 Uiso 1 1 calc R U
H10B H 0.2129 0.8333 0.0831 0.037 Uiso 1 1 calc R U
C11 C 0.27971(9) 0.82204(13) 0.15834(12) 0.0304(6) Uani 1 1 d . .
H11A H 0.2623 0.7984 0.1821 0.036 Uiso 1 1 calc R U
H11B H 0.3100 0.7961 0.1643 0.036 Uiso 1 1 calc R U
C12 C 0.14389(9) 1.14011(13) 0.03913(13) 0.0288(6) Uani 1 1 d . .
C13 C 0.14418(9) 1.19668(14) 0.07784(14) 0.0340(7) Uani 1 1 d . .
C14 C 0.16403(10) 1.25899(15) 0.06794(15) 0.0428(8) Uani 1 1 d . .
H14 H 0.1644 1.2979 0.0936 0.051 Uiso 1 1 calc R U
C15 C 0.18314(10) 1.26556(16) 0.02184(15) 0.0431(8) Uani 1 1 d . .
H15 H 0.1963 1.3087 0.0158 0.052 Uiso 1 1 calc R U
C16 C 0.18308(10) 1.20903(14) -0.01570(14) 0.0362(7) Uani 1 1 d . .
H16 H 0.1964 1.2135 -0.0474 0.043 Uiso 1 1 calc R U
C17 C 0.16380(9) 1.14614(13) -0.00741(12) 0.0300(7) Uani 1 1 d . .
C18 C 0.16515(10) 1.08523(14) -0.04916(13) 0.0332(7) Uani 1 1 d . .
H18 H 0.1519 1.0436 -0.0350 0.040 Uiso 1 1 calc R U
C19 C 0.13323(11) 1.09891(15) -0.11857(13) 0.0451(8) Uani 1 1 d . .
H19A H 0.0995 1.1071 -0.1227 0.068 Uiso 1 1 calc R U
H19B H 0.1343 1.0586 -0.1441 0.068 Uiso 1 1 calc R U
H19C H 0.1454 1.1398 -0.1334 0.068 Uiso 1 1 calc R U
C20 C 0.21807(10) 1.06906(15) -0.04207(14) 0.0420(8) Uani 1 1 d . .
H20A H 0.2312 1.1083 -0.0578 0.063 Uiso 1 1 calc R U
H20B H 0.2184 1.0274 -0.0665 0.063 Uiso 1 1 calc R U
H20C H 0.2382 1.0612 0.0026 0.063 Uiso 1 1 calc R U
C21 C 0.12370(10) 1.19310(15) 0.12910(14) 0.0394(7) Uani 1 1 d . .
H21 H 0.1133 1.1441 0.1311 0.047 Uiso 1 1 calc R U
C22 C 0.07835(11) 1.23869(18) 0.11330(18) 0.0644(10) Uani 1 1 d . .
H22A H 0.0879 1.2876 0.1161 0.097 Uiso 1 1 calc R U
H22B H 0.0627 1.2293 0.1433 0.097 Uiso 1 1 calc R U
H22C H 0.0554 1.2284 0.0703 0.097 Uiso 1 1 calc R U
C23 C 0.16232(12) 1.21071(19) 0.19367(15) 0.0599(10) Uani 1 1 d . .
H23A H 0.1900 1.1788 0.2033 0.090 Uiso 1 1 calc R U
H23B H 0.1482 1.2062 0.2260 0.090 Uiso 1 1 calc R U
H23C H 0.1736 1.2584 0.1933 0.090 Uiso 1 1 calc R U
C24 C 0.07587(9) 0.93201(14) 0.12051(12) 0.0309(6) Uani 1 1 d . .
C25 C 0.07764(10) 0.85954(15) 0.11622(14) 0.0373(7) Uani 1 1 d . .
C26 C 0.06131(13) 0.82022(17) 0.15517(17) 0.0583(9) Uani 1 1 d . .
H26 H 0.0609 0.7711 0.1518 0.070 Uiso 1 1 calc R U
C27 C 0.04580(14) 0.85072(19) 0.19838(17) 0.0669(11) Uani 1 1 d . .
H27 H 0.0363 0.8227 0.2260 0.080 Uiso 1 1 calc R U
C28 C 0.04399(11) 0.92131(18) 0.20186(15) 0.0534(9) Uani 1 1 d . .
H28 H 0.0329 0.9418 0.2318 0.064 Uiso 1 1 calc R U
C29 C 0.05788(9) 0.96377(15) 0.16268(13) 0.0353(7) Uani 1 1 d . .
C30 C 0.05219(9) 1.04191(14) 0.16613(13) 0.0345(7) Uani 1 1 d . .
H30 H 0.0603 1.0636 0.1316 0.041 Uiso 1 1 calc R U
C31 C 0.08710(10) 1.07139(16) 0.22889(14) 0.0467(8) Uani 1 1 d . .
H31A H 0.0818 1.0479 0.2638 0.070 Uiso 1 1 calc R U
H31B H 0.0811 1.1212 0.2306 0.070 Uiso 1 1 calc R U
H31C H 0.1209 1.0640 0.2327 0.070 Uiso 1 1 calc R U
C32 C -0.00053(9) 1.06125(17) 0.15549(14) 0.0470(8) Uani 1 1 d . .
H32A H -0.0085 1.0438 0.1907 0.070 Uiso 1 1 calc R U
H32B H -0.0227 1.0405 0.1159 0.070 Uiso 1 1 calc R U
H32C H -0.0041 1.1118 0.1530 0.070 Uiso 1 1 calc R U
C33 C 0.09562(10) 0.82343(14) 0.07041(13) 0.0357(7) Uani 1 1 d . .
H33 H 0.1143 0.8578 0.0555 0.043 Uiso 1 1 calc R U
C34 C 0.12951(11) 0.76248(15) 0.10118(15) 0.0500(8) Uani 1 1 d . .
H34A H 0.1563 0.7786 0.1392 0.075 Uiso 1 1 calc R U
H34B H 0.1428 0.7434 0.0713 0.075 Uiso 1 1 calc R U
H34C H 0.1111 0.7264 0.1127 0.075 Uiso 1 1 calc R U
C35 C 0.05172(11) 0.79788(16) 0.01263(15) 0.0496(8) Uani 1 1 d . .
H35A H 0.0317 0.7666 0.0267 0.074 Uiso 1 1 calc R U
H35B H 0.0635 0.7731 -0.0162 0.074 Uiso 1 1 calc R U
H35C H 0.0320 0.8377 -0.0093 0.074 Uiso 1 1 calc R U
C36 C 0.26698(10) 0.88929(13) 0.00372(12) 0.0308(7) Uani 1 1 d . .
C37 C 0.22494(10) 0.87074(14) -0.04878(13) 0.0334(7) Uani 1 1 d . .
C38 C 0.22793(11) 0.86441(14) -0.10797(14) 0.0412(8) Uani 1 1 d . .
H38 H 0.2002 0.8494 -0.1430 0.049 Uiso 1 1 calc R U
C39 C 0.27089(13) 0.87976(15) -0.11648(16) 0.0484(9) Uani 1 1 d . .
H39 H 0.2724 0.8755 -0.1571 0.058 Uiso 1 1 calc R U
C40 C 0.31115(12) 0.90114(15) -0.06567(15) 0.0440(8) Uani 1 1 d . .
H40 H 0.3399 0.9134 -0.0723 0.053 Uiso 1 1 calc R U
C41 C 0.31113(10) 0.90540(14) -0.00459(14) 0.0356(7) Uani 1 1 d . .
C42 C 0.35768(10) 0.92879(15) 0.04763(14) 0.0399(7) Uani 1 1 d . .
H42 H 0.3543 0.9183 0.0886 0.048 Uiso 1 1 calc R U
C43 C 0.40299(11) 0.88996(19) 0.04782(18) 0.0658(11) Uani 1 1 d . .
H43A H 0.3980 0.8399 0.0498 0.099 Uiso 1 1 calc R U
H43B H 0.4315 0.9042 0.0847 0.099 Uiso 1 1 calc R U
H43C H 0.4084 0.9010 0.0091 0.099 Uiso 1 1 calc R U
C44 C 0.36404(13) 1.00736(16) 0.04490(16) 0.0577(9) Uani 1 1 d . .
H44A H 0.3651 1.0200 0.0039 0.086 Uiso 1 1 calc R U
H44B H 0.3946 1.0215 0.0788 0.086 Uiso 1 1 calc R U
H44C H 0.3365 1.0309 0.0502 0.086 Uiso 1 1 calc R U
C45 C 0.17514(9) 0.85826(14) -0.04520(13) 0.0354(7) Uani 1 1 d . .
H45 H 0.1765 0.8753 -0.0033 0.042 Uiso 1 1 calc R U
C46 C 0.13457(11) 0.89813(16) -0.09680(14) 0.0503(9) Uani 1 1 d . .
H46A H 0.1440 0.9470 -0.0960 0.075 Uiso 1 1 calc R U
H46B H 0.1042 0.8947 -0.0892 0.075 Uiso 1 1 calc R U
H46C H 0.1296 0.8781 -0.1382 0.075 Uiso 1 1 calc R U
C47 C 0.16115(10) 0.78194(15) -0.05071(14) 0.0427(8) Uani 1 1 d . .
H47A H 0.1602 0.7638 -0.0912 0.064 Uiso 1 1 calc R U
H47B H 0.1289 0.7768 -0.0484 0.064 Uiso 1 1 calc R U
H47C H 0.1854 0.7560 -0.0161 0.064 Uiso 1 1 calc R U
C48 C 0.31685(9) 0.90755(13) 0.24502(12) 0.0276(6) Uani 1 1 d . .
C49 C 0.36795(10) 0.91509(14) 0.26914(13) 0.0336(7) Uani 1 1 d . .
C50 C 0.39142(10) 0.93140(15) 0.33271(14) 0.0394(7) Uani 1 1 d . .
H50 H 0.4259 0.9373 0.3496 0.047 Uiso 1 1 calc R U
C51 C 0.36623(10) 0.93915(15) 0.37146(14) 0.0378(7) Uani 1 1 d . .
H51 H 0.3831 0.9509 0.4146 0.045 Uiso 1 1 calc R U
C52 C 0.31602(10) 0.92994(13) 0.34799(13) 0.0321(7) Uani 1 1 d . .
H52 H 0.2989 0.9346 0.3755 0.039 Uiso 1 1 calc R U
C53 C 0.29045(9) 0.91390(13) 0.28461(12) 0.0275(6) Uani 1 1 d . .
C54 C 0.23537(9) 0.90320(14) 0.25989(13) 0.0320(7) Uani 1 1 d . .
H54 H 0.2233 0.8992 0.2128 0.038 Uiso 1 1 calc R U
C55 C 0.20910(10) 0.96444(15) 0.27569(14) 0.0402(7) Uani 1 1 d . .
H55A H 0.2211 0.9704 0.3216 0.060 Uiso 1 1 calc R U
H55B H 0.1739 0.9554 0.2592 0.060 Uiso 1 1 calc R U
H55C H 0.2155 1.0068 0.2564 0.060 Uiso 1 1 calc R U
C56 C 0.22254(10) 0.83607(15) 0.28553(14) 0.0426(8) Uani 1 1 d . .
H56A H 0.2381 0.7968 0.2733 0.064 Uiso 1 1 calc R U
H56B H 0.1870 0.8297 0.2681 0.064 Uiso 1 1 calc R U
H56C H 0.2343 0.8386 0.3317 0.064 Uiso 1 1 calc R U
C57 C 0.39754(10) 0.90506(16) 0.22808(14) 0.0410(8) Uani 1 1 d . .
H57 H 0.3741 0.8936 0.1845 0.049 Uiso 1 1 calc R U
C58 C 0.42402(12) 0.97152(19) 0.22351(17) 0.0626(10) Uani 1 1 d . .
H58A H 0.4481 0.9835 0.2654 0.094 Uiso 1 1 calc R U
H58B H 0.4003 1.0093 0.2080 0.094 Uiso 1 1 calc R U
H58C H 0.4407 0.9644 0.1942 0.094 Uiso 1 1 calc R U
C59 C 0.43297(12) 0.8443(2) 0.25089(17) 0.0668(11) Uani 1 1 d . .
H59A H 0.4506 0.8382 0.2225 0.100 Uiso 1 1 calc R U
H59B H 0.4147 0.8019 0.2510 0.100 Uiso 1 1 calc R U
H59C H 0.4564 0.8537 0.2938 0.100 Uiso 1 1 calc R U

loop_
_atom_site_aniso_label
_atom_site_aniso_U_11
_atom_site_aniso_U_22
_atom_site_aniso_U_33
_atom_site_aniso_U_23
_atom_site_aniso_U_13
_atom_site_aniso_U_12
P1 0.0233(4) 0.0345(4) 0.0233(4) -0.0039(3) 0.0101(3) 0.0021(3)
P2 0.0243(4) 0.0342(4) 0.0241(4) 0.0033(3) 0.0119(3) 0.0053(3)
O1 0.0233(9) 0.0319(10) 0.0265(11) -0.0017(8) 0.0104(8) 0.0043(8)
N1 0.0266(12) 0.0342(14) 0.0318(14) -0.0015(11) 0.0104(11) 0.0006(10)
N2 0.0249(11) 0.0280(12) 0.0254(13) -0.0018(10) 0.0064(10) 0.0016(10)
N3 0.0222(11) 0.0343(12) 0.0207(12) -0.0030(10) 0.0094(10) -0.0028(10)
N4 0.0305(12) 0.0331(13) 0.0263(13) 0.0043(10) 0.0162(11) 0.0037(10)
N5 0.0317(12) 0.0319(13) 0.0204(13) 0.0027(10) 0.0111(10) 0.0057(10)
C1 0.0252(14) 0.0357(16) 0.0214(15) 0.0015(12) 0.0105(12) 0.0020(12)
C2 0.0288(15) 0.0324(16) 0.0375(18) -0.0045(14) 0.0137(14) 0.0036(13)
C3 0.0385(17) 0.0378(17) 0.0356(19) 0.0008(14) 0.0135(15) -0.0054(14)
C4 0.0465(19) 0.0487(19) 0.0293(18) 0.0005(15) 0.0040(15) -0.0056(16)
C5 0.0428(18) 0.048(2) 0.047(2) -0.0012(17) 0.0044(17) -0.0107(16)
C6 0.0455(19) 0.053(2) 0.051(2) 0.0108(17) 0.0136(18) -0.0146(17)
C7 0.0391(18) 0.0481(19) 0.0351(19) 0.0095(15) 0.0072(15) -0.0030(15)
C8 0.0273(14) 0.0336(16) 0.0268(16) -0.0007(13) 0.0085(12) -0.0002(12)
C9 0.0256(14) 0.0301(15) 0.0251(16) -0.0024(12) 0.0075(12) 0.0002(12)
C10 0.0329(15) 0.0346(16) 0.0303(17) 0.0034(13) 0.0173(14) 0.0060(13)
C11 0.0355(15) 0.0318(16) 0.0270(16) 0.0026(12) 0.0153(13) 0.0059(13)
C12 0.0225(14) 0.0272(15) 0.0314(17) -0.0005(13) 0.0041(13) 0.0011(12)
C13 0.0249(14) 0.0344(17) 0.0403(19) -0.0093(14) 0.0097(14) -0.0024(13)
C14 0.0339(17) 0.0374(18) 0.053(2) -0.0095(15) 0.0116(16) -0.0014(14)
C15 0.0353(17) 0.0365(18) 0.050(2) 0.0064(16) 0.0084(16) -0.0071(14)
C16 0.0339(16) 0.0393(18) 0.0342(18) 0.0064(14) 0.0116(14) -0.0004(14)
C17 0.0301(15) 0.0298(16) 0.0272(17) 0.0051(12) 0.0075(13) 0.0005(12)
C18 0.0395(16) 0.0357(16) 0.0267(16) 0.0019(13) 0.0149(14) -0.0002(13)
C19 0.0518(19) 0.0503(19) 0.0326(19) -0.0018(15) 0.0154(16) -0.0042(16)
C20 0.0460(18) 0.0475(19) 0.0367(19) 0.0013(14) 0.0203(15) 0.0041(15)
C21 0.0367(16) 0.0365(17) 0.050(2) -0.0181(14) 0.0218(16) -0.0037(14)
C22 0.049(2) 0.068(2) 0.084(3) -0.023(2) 0.034(2) -0.0013(18)
C23 0.053(2) 0.082(3) 0.046(2) -0.0221(19) 0.0207(18) -0.0148(19)
C24 0.0260(14) 0.0411(17) 0.0278(16) -0.0001(13) 0.0126(13) -0.0020(13)
C25 0.0390(17) 0.0407(18) 0.0386(19) 0.0034(14) 0.0220(15) 0.0027(14)
C26 0.083(2) 0.046(2) 0.068(3) 0.0040(18) 0.053(2) -0.0011(18)
C27 0.099(3) 0.059(2) 0.074(3) 0.012(2) 0.068(3) -0.002(2)
C28 0.063(2) 0.064(2) 0.054(2) 0.0016(18) 0.0447(19) 0.0009(18)
C29 0.0327(15) 0.0486(19) 0.0293(17) -0.0011(14) 0.0170(14) 0.0019(14)
C30 0.0303(15) 0.0488(19) 0.0288(17) -0.0062(14) 0.0162(13) 0.0044(13)
C31 0.0368(17) 0.062(2) 0.0380(19) -0.0069(16) 0.0103(15) 0.0072(15)
C32 0.0330(16) 0.072(2) 0.0346(19) -0.0093(16) 0.0113(15) 0.0107(16)
C33 0.0405(17) 0.0352(16) 0.0391(18) 0.0010(14) 0.0236(15) 0.0049(14)
C34 0.054(2) 0.0450(19) 0.054(2) 0.0054(16) 0.0243(18) 0.0085(16)
C35 0.0468(19) 0.051(2) 0.054(2) -0.0085(16) 0.0226(18) -0.0015(16)
C36 0.0445(17) 0.0303(16) 0.0226(16) 0.0042(12) 0.0184(14) 0.0135(13)
C37 0.0448(17) 0.0305(16) 0.0282(17) 0.0018(13) 0.0177(15) 0.0126(14)
C38 0.059(2) 0.0338(17) 0.0318(18) -0.0011(14) 0.0183(16) 0.0053(15)
C39 0.081(3) 0.0413(19) 0.038(2) 0.0027(15) 0.040(2) 0.0067(18)
C40 0.059(2) 0.0429(18) 0.044(2) 0.0012(15) 0.0348(18) 0.0005(16)
C41 0.0473(18) 0.0339(17) 0.0374(18) 0.0069(13) 0.0294(16) 0.0111(14)
C42 0.0402(17) 0.0472(19) 0.045(2) 0.0032(15) 0.0304(16) 0.0030(15)
C43 0.0425(19) 0.083(3) 0.084(3) -0.019(2) 0.038(2) 0.0005(18)
C44 0.079(2) 0.054(2) 0.048(2) 0.0019(17) 0.034(2) -0.0152(19)
C45 0.0358(16) 0.0425(18) 0.0270(17) -0.0042(13) 0.0109(14) 0.0169(14)
C46 0.0507(19) 0.055(2) 0.0339(19) -0.0062(15) 0.0035(16) 0.0204(16)
C47 0.0415(17) 0.052(2) 0.0370(19) -0.0050(15) 0.0175(15) 0.0024(15)
C48 0.0293(15) 0.0316(15) 0.0235(16) 0.0053(12) 0.0118(13) 0.0031(12)
C49 0.0295(15) 0.0423(17) 0.0306(18) 0.0076(14) 0.0132(14) 0.0044(13)
C50 0.0236(15) 0.058(2) 0.0340(19) 0.0040(15) 0.0082(14) -0.0011(14)
C51 0.0359(17) 0.0474(19) 0.0267(17) 0.0021(14) 0.0079(14) -0.0028(14)
C52 0.0367(16) 0.0362(16) 0.0270(17) 0.0008(13) 0.0161(14) 0.0014(13)
C53 0.0316(15) 0.0291(15) 0.0248(16) 0.0045(12) 0.0142(13) 0.0039(12)
C54 0.0256(14) 0.0433(17) 0.0294(17) 0.0027(13) 0.0128(13) 0.0047(13)
C55 0.0348(16) 0.055(2) 0.0345(18) 0.0072(15) 0.0179(14) 0.0098(14)
C56 0.0348(16) 0.0499(19) 0.048(2) 0.0052(15) 0.0209(15) -0.0010(14)
C57 0.0272(15) 0.064(2) 0.0356(18) 0.0072(15) 0.0162(14) 0.0093(15)
C58 0.054(2) 0.089(3) 0.059(2) 0.004(2) 0.0372(19) -0.0112(19)
C59 0.047(2) 0.103(3) 0.061(3) 0.020(2) 0.0330(19) 0.031(2)

loop_
_atom_type_symbol
_atom_type_description
_atom_type_scat_dispersion_real
_atom_type_scat_dispersion_imag
_atom_type_scat_source
C C 0.0033 0.0016 'International Tables Vol C Tables 4.2.6.8 and 6.1.1.4'
H H 0.0000 0.0000 'International Tables Vol C Tables 4.2.6.8 and 6.1.1.4'
N N 0.0061 0.0033 'International Tables Vol C Tables 4.2.6.8 and 6.1.1.4'
O O 0.0106 0.0060 'International Tables Vol C Tables 4.2.6.8 and 6.1.1.4'
P P 0.1023 0.0942 'International Tables Vol C Tables 4.2.6.8 and 6.1.1.4'

loop_
_geom_angle_atom_site_label_1
_geom_angle_atom_site_label_2
_geom_angle_atom_site_label_3
_geom_angle
N3 P1 N2 90.55(10)
N3 P1 O1 99.12(9)
N2 P1 O1 100.89(9)
N4 P2 N5 90.89(11)
N4 P2 C1 105.44(11)
N5 P2 C1 100.76(11)
C1 O1 P1 109.61(15)
C1 N1 C2 122.2(2)
C12 N2 C8 118.65(19)
C12 N2 P1 125.51(17)
C8 N2 P1 114.54(16)
C24 N3 C9 123.4(2)
C24 N3 P1 122.68(17)
C9 N3 P1 113.79(16)
C36 N4 C10 120.3(2)
C36 N4 P2 127.26(18)
C10 N4 P2 112.32(16)
C48 N5 C11 119.48(19)
C48 N5 P2 123.00(17)
C11 N5 P2 115.20(17)
N1 C1 O1 116.2(2)
N1 C1 P2 122.01(19)
O1 C1 P2 121.68(19)
C3 C2 C7 119.0(3)
C3 C2 N1 120.1(3)
C7 C2 N1 120.6(3)
C2 C3 C4 120.1(3)
C2 C3 H3 120.0
C4 C3 H3 120.0
C5 C4 C3 120.9(3)
C5 C4 H4 119.5
C3 C4 H4 119.5
C4 C5 C6 119.0(3)
C4 C5 H5 120.5
C6 C5 H5 120.5
C5 C6 C7 120.8(3)
C5 C6 H6 119.6
C7 C6 H6 119.6
C6 C7 C2 120.2(3)
C6 C7 H7 119.9
C2 C7 H7 119.9
N2 C8 C9 104.7(2)
N2 C8 H8A 110.8
C9 C8 H8A 110.8
N2 C8 H8B 110.8
C9 C8 H8B 110.8
H8A C8 H8B 108.9
N3 C9 C8 104.29(19)
N3 C9 H9A 110.9
C8 C9 H9A 110.9
N3 C9 H9B 110.9
C8 C9 H9B 110.9
H9A C9 H9B 108.9
N4 C10 C11 105.0(2)
N4 C10 H10A 110.8
C11 C10 H10A 110.8
N4 C10 H10B 110.8
C11 C10 H10B 110.8
H10A C10 H10B 108.8
N5 C11 C10 104.9(2)
N5 C11 H11A 110.8
C10 C11 H11A 110.8
N5 C11 H11B 110.8
C10 C11 H11B 110.8
H11A C11 H11B 108.8
C13 C12 C17 120.7(2)
C13 C12 N2 120.4(2)
C17 C12 N2 118.9(2)
C14 C13 C12 118.1(3)
C14 C13 C21 118.9(3)
C12 C13 C21 123.1(3)
C15 C14 C13 121.6(3)
C15 C14 H14 119.2
C13 C14 H14 119.2
C14 C15 C16 119.8(3)
C14 C15 H15 120.1
C16 C15 H15 120.1
C17 C16 C15 120.5(3)
C17 C16 H16 119.7
C15 C16 H16 119.7
C16 C17 C12 119.3(3)
C16 C17 C18 118.7(2)
C12 C17 C18 122.0(2)
C17 C18 C19 111.4(2)
C17 C18 C20 110.9(2)
C19 C18 C20 110.3(2)
C17 C18 H18 108.1
C19 C18 H18 108.1
C20 C18 H18 108.1
C18 C19 H19A 109.5
C18 C19 H19B 109.5
H19A C19 H19B 109.5
C18 C19 H19C 109.5
H19A C19 H19C 109.5
H19B C19 H19C 109.5
C18 C20 H20A 109.5
C18 C20 H20B 109.5
H20A C20 H20B 109.5
C18 C20 H20C 109.5
H20A C20 H20C 109.5
H20B C20 H20C 109.5
C13 C21 C23 111.6(2)
C13 C21 C22 111.4(3)
C23 C21 C22 111.7(3)
C13 C21 H21 107.3
C23 C21 H21 107.3
C22 C21 H21 107.3
C21 C22 H22A 109.5
C21 C22 H22B 109.5
H22A C22 H22B 109.5
C21 C22 H22C 109.5
H22A C22 H22C 109.5
H22B C22 H22C 109.5
C21 C23 H23A 109.5
C21 C23 H23B 109.5
H23A C23 H23B 109.5
C21 C23 H23C 109.5
H23A C23 H23C 109.5
H23B C23 H23C 109.5
C25 C24 C29 121.0(3)
C25 C24 N3 119.2(2)
C29 C24 N3 119.7(2)
C26 C25 C24 117.9(3)
C26 C25 C33 119.5(3)
C24 C25 C33 122.6(3)
C27 C26 C25 121.4(3)
C27 C26 H26 119.3
C25 C26 H26 119.3
C28 C27 C26 120.1(3)
C28 C27 H27 120.0
C26 C27 H27 120.0
C27 C28 C29 121.5(3)
C27 C28 H28 119.2
C29 C28 H28 119.2
C28 C29 C24 117.9(3)
C28 C29 C30 119.1(3)
C24 C29 C30 123.0(2)
C29 C30 C31 111.6(2)
C29 C30 C32 111.0(2)
C31 C30 C32 110.2(2)
C29 C30 H30 107.9
C31 C30 H30 107.9
C32 C30 H30 107.9
C30 C31 H31A 109.5
C30 C31 H31B 109.5
H31A C31 H31B 109.5
C30 C31 H31C 109.5
H31A C31 H31C 109.5
H31B C31 H31C 109.5
C30 C32 H32A 109.5
C30 C32 H32B 109.5
H32A C32 H32B 109.5
C30 C32 H32C 109.5
H32A C32 H32C 109.5
H32B C32 H32C 109.5
C25 C33 C34 112.1(2)
C25 C33 C35 109.7(2)
C34 C33 C35 110.0(2)
C25 C33 H33 108.3
C34 C33 H33 108.3
C35 C33 H33 108.3
C33 C34 H34A 109.5
C33 C34 H34B 109.5
H34A C34 H34B 109.5
C33 C34 H34C 109.5
H34A C34 H34C 109.5
H34B C34 H34C 109.5
C33 C35 H35A 109.5
C33 C35 H35B 109.5
H35A C35 H35B 109.5
C33 C35 H35C 109.5
H35A C35 H35C 109.5
H35B C35 H35C 109.5
C37 C36 C41 120.0(2)
C37 C36 N4 119.6(2)
C41 C36 N4 120.3(2)
C38 C37 C36 119.3(3)
C38 C37 C45 117.1(3)
C36 C37 C45 123.6(2)
C39 C38 C37 121.0(3)
C39 C38 H38 119.5
C37 C38 H38 119.5
C40 C39 C38 119.5(3)
C40 C39 H39 120.3
C38 C39 H39 120.3
C39 C40 C41 122.2(3)
C39 C40 H40 118.9
C41 C40 H40 118.9
C40 C41 C36 117.9(3)
C40 C41 C42 117.5(3)
C36 C41 C42 124.6(2)
C41 C42 C44 110.6(2)
C41 C42 C43 113.0(3)
C44 C42 C43 111.2(3)
C41 C42 H42 107.2
C44 C42 H42 107.2
C43 C42 H42 107.2
C42 C43 H43A 109.5
C42 C43 H43B 109.5
H43A C43 H43B 109.5
C42 C43 H43C 109.5
H43A C43 H43C 109.5
H43B C43 H43C 109.5
C42 C44 H44A 109.5
C42 C44 H44B 109.5
H44A C44 H44B 109.5
C42 C44 H44C 109.5
H44A C44 H44C 109.5
H44B C44 H44C 109.5
C47 C45 C37 112.7(2)
C47 C45 C46 108.2(2)
C37 C45 C46 111.7(2)
C47 C45 H45 108.0
C37 C45 H45 108.0
C46 C45 H45 108.0
C45 C46 H46A 109.5
C45 C46 H46B 109.5
H46A C46 H46B 109.5
C45 C46 H46C 109.5
H46A C46 H46C 109.5
H46B C46 H46C 109.5
C45 C47 H47A 109.5
C45 C47 H47B 109.5
H47A C47 H47B 109.5
C45 C47 H47C 109.5
H47A C47 H47C 109.5
H47B C47 H47C 109.5
C53 C48 C49 121.0(2)
C53 C48 N5 118.8(2)
C49 C48 N5 120.2(2)
C50 C49 C48 118.1(2)
C50 C49 C57 119.9(2)
C48 C49 C57 122.0(2)
C51 C50 C49 121.6(3)
C51 C50 H50 119.2
C49 C50 H50 119.2
C50 C51 C52 120.2(3)
C50 C51 H51 119.9
C52 C51 H51 119.9
C51 C52 C53 120.8(3)
C51 C52 H52 119.6
C53 C52 H52 119.6
C52 C53 C48 118.3(2)
C52 C53 C54 120.0(2)
C48 C53 C54 121.7(2)
C53 C54 C56 111.0(2)
C53 C54 C55 112.1(2)
C56 C54 C55 109.9(2)
C53 C54 H54 107.9
C56 C54 H54 107.9
C55 C54 H54 107.9
C54 C55 H55A 109.5
C54 C55 H55B 109.5
H55A C55 H55B 109.5
C54 C55 H55C 109.5
H55A C55 H55C 109.5
H55B C55 H55C 109.5
C54 C56 H56A 109.5
C54 C56 H56B 109.5
H56A C56 H56B 109.5
C54 C56 H56C 109.5
H56A C56 H56C 109.5
H56B C56 H56C 109.5
C49 C57 C58 111.5(3)
C49 C57 C59 111.6(2)
C58 C57 C59 111.3(3)
C49 C57 H57 107.4
C58 C57 H57 107.4
C59 C57 H57 107.4
C57 C58 H58A 109.5
C57 C58 H58B 109.5
H58A C58 H58B 109.5
C57 C58 H58C 109.5
H58A C58 H58C 109.5
H58B C58 H58C 109.5
C57 C59 H59A 109.5
C57 C59 H59B 109.5
H59A C59 H59B 109.5
C57 C59 H59C 109.5
H59A C59 H59C 109.5
H59B C59 H59C 109.5

loop_
_geom_bond_atom_site_label_1
_geom_bond_atom_site_label_2
_geom_bond_distance
P1 N3 1.675(2)
P1 N2 1.697(2)
P1 O1 1.7510(17)
P2 N4 1.688(2)
P2 N5 1.702(2)
P2 C1 1.881(3)
O1 C1 1.363(3)
N1 C1 1.281(3)
N1 C2 1.412(3)
N2 C12 1.435(3)
N2 C8 1.470(3)
N3 C24 1.439(3)
N3 C9 1.463(3)
N4 C36 1.434(3)
N4 C10 1.481(3)
N5 C48 1.433(3)
N5 C11 1.451(3)
C2 C3 1.382(4)
C2 C7 1.384(4)
C3 C4 1.385(4)
C3 H3 0.9500
C4 C5 1.373(4)
C4 H4 0.9500
C5 C6 1.376(4)
C5 H5 0.9500
C6 C7 1.382(4)
C6 H6 0.9500
C7 H7 0.9500
C8 C9 1.513(3)
C8 H8A 0.9900
C8 H8B 0.9900
C9 H9A 0.9900
C9 H9B 0.9900
C10 C11 1.517(3)
C10 H10A 0.9900
C10 H10B 0.9900
C11 H11A 0.9900
C11 H11B 0.9900
C12 C13 1.403(4)
C12 C17 1.403(4)
C13 C14 1.393(4)
C13 C21 1.511(4)
C14 C15 1.378(4)
C14 H14 0.9500
C15 C16 1.387(4)
C15 H15 0.9500
C16 C17 1.383(4)
C16 H16 0.9500
C17 C18 1.524(4)
C18 C19 1.532(4)
C18 C20 1.544(4)
C18 H18 1.0000
C19 H19A 0.9800
C19 H19B 0.9800
C19 H19C 0.9800
C20 H20A 0.9800
C20 H20B 0.9800
C20 H20C 0.9800
C21 C23 1.525(4)
C21 C22 1.529(4)
C21 H21 1.0000
C22 H22A 0.9800
C22 H22B 0.9800
C22 H22C 0.9800
C23 H23A 0.9800
C23 H23B 0.9800
C23 H23C 0.9800
C24 C25 1.403(4)
C24 C29 1.406(4)
C25 C26 1.388(4)
C25 C33 1.513(4)
C26 C27 1.370(4)
C26 H26 0.9500
C27 C28 1.366(4)
C27 H27 0.9500
C28 C29 1.386(4)
C28 H28 0.9500
C29 C30 1.521(4)
C30 C31 1.526(4)
C30 C32 1.531(3)
C30 H30 1.0000
C31 H31A 0.9800
C31 H31B 0.9800
C31 H31C 0.9800
C32 H32A 0.9800
C32 H32B 0.9800
C32 H32C 0.9800
C33 C34 1.532(4)
C33 C35 1.542(4)
C33 H33 1.0000
C34 H34A 0.9800
C34 H34B 0.9800
C34 H34C 0.9800
C35 H35A 0.9800
C35 H35B 0.9800
C35 H35C 0.9800
C36 C37 1.409(4)
C36 C41 1.424(4)
C37 C38 1.395(4)
C37 C45 1.526(4)
C38 C39 1.389(4)
C38 H38 0.9500
C39 C40 1.375(4)
C39 H39 0.9500
C40 C41 1.399(4)
C40 H40 0.9500
C41 C42 1.511(4)
C42 C44 1.531(4)
C42 C43 1.534(4)
C42 H42 1.0000
C43 H43A 0.9800
C43 H43B 0.9800
C43 H43C 0.9800
C44 H44A 0.9800
C44 H44B 0.9800
C44 H44C 0.9800
C45 C47 1.521(4)
C45 C46 1.534(4)
C45 H45 1.0000
C46 H46A 0.9800
C46 H46B 0.9800
C46 H46C 0.9800
C47 H47A 0.9800
C47 H47B 0.9800
C47 H47C 0.9800
C48 C53 1.407(3)
C48 C49 1.407(3)
C49 C50 1.390(4)
C49 C57 1.519(4)
C50 C51 1.365(4)
C50 H50 0.9500
C51 C52 1.387(4)
C51 H51 0.9500
C52 C53 1.392(4)
C52 H52 0.9500
C53 C54 1.524(3)
C54 C56 1.527(4)
C54 C55 1.530(4)
C54 H54 1.0000
C55 H55A 0.9800
C55 H55B 0.9800
C55 H55C 0.9800
C56 H56A 0.9800
C56 H56B 0.9800
C56 H56C 0.9800
C57 C58 1.526(4)
C57 C59 1.527(4)
C57 H57 1.0000
C58 H58A 0.9800
C58 H58B 0.9800
C58 H58C 0.9800
C59 H59A 0.9800
C59 H59B 0.9800
C59 H59C 0.9800

loop_
_platon_squeeze_void_nr
_platon_squeeze_void_average_x
_platon_squeeze_void_average_y
_platon_squeeze_void_average_z
_platon_squeeze_void_volume
_platon_squeeze_void_count_electrons
_platon_squeeze_void_content
1 0.500 0.000 0.011 824 166 ' '
2 0.000 0.234 0.250 77 8 ' '
3 0.000 0.500 0.844 822 166 ' '
4 0.500 0.268 0.750 76 8 ' '
5 0.500 0.732 0.250 75 8 ' '
6 0.000 0.768 0.750 76 8 ' '
